data_7241238
loop_
_publ_author_name
'Tong, Wenchao'
'Bian, Mei'
'Feng, Yongan'
'Zhang, Tonglai'
'Hu, Shuangqi'
'Yang, Li'

_publ_section_title
;
 A Highly Stable Octa-coordinated Energetic Complex
;
_journal_name_full CrystEngComm
_journal_paper_doi 10.1039/D0CE01008A
_journal_year 2020
_chemical_formula_moiety 'C16 H22 Cd2 N18 O20'
_chemical_formula_sum 'C16 H22 Cd2 N18 O20'
_chemical_formula_weight 1011.29
_space_group_crystal_system triclinic
_space_group_IT_number 2
_space_group_name_Hall '-P 1'
_space_group_name_H-M_alt 'P -1'
_symmetry_Int_Tables_number 2
_audit_creation_date 2014-07-13
_audit_creation_method
;
Olex2 1.2
(compiled 2014.06.27 svn.r2953 for OlexSys, GUI svn.r4855)
;
_audit_update_record
;
2014-07-15 deposited with the CCDC.	2020-09-10 downloaded from the CCDC.
;
_cell_angle_alpha 114.942(3)
_cell_angle_beta 91.849(2)
_cell_angle_gamma 95.634(3)
_cell_formula_units_Z 1
_cell_length_a 7.7293(17)
_cell_length_b 10.047(2)
_cell_length_c 10.550(3)
_cell_measurement_temperature 183(2)
_cell_volume 736.8(3)
_computing_molecular_graphics 'Olex2 (Dolomanov et al., 2009)'
_computing_publication_material 'Olex2 (Dolomanov et al., 2009)'
_computing_structure_refinement 'olex2.refine (Bourhis et al., 2013)'
_diffrn_ambient_temperature 183.15
_diffrn_measured_fraction_theta_full 0.9785
_diffrn_measured_fraction_theta_max 0.9781
_diffrn_radiation_type 'Mo K\a'
_diffrn_radiation_wavelength 0.71073
_diffrn_reflns_av_R_equivalents 0.0262
_diffrn_reflns_av_unetI/netI 0.0402
_diffrn_reflns_limit_h_max 11
_diffrn_reflns_limit_h_min -11
_diffrn_reflns_limit_k_max 14
_diffrn_reflns_limit_k_min -14
_diffrn_reflns_limit_l_max 15
_diffrn_reflns_limit_l_min -15
_diffrn_reflns_number 10860
_diffrn_reflns_theta_full 31.5283
_diffrn_reflns_theta_max 31.53
_diffrn_reflns_theta_min 2.66
_exptl_absorpt_coefficient_mu 1.569
_exptl_absorpt_correction_T_max 0.8526
_exptl_absorpt_correction_T_min 0.4846
_exptl_absorpt_correction_type Multi-scans
_exptl_crystal_density_diffrn 2.2788
_exptl_crystal_F_000 498.6763
_exptl_crystal_size_max 0.54
_exptl_crystal_size_mid 0.37
_exptl_crystal_size_min 0.105
_refine_diff_density_max 0.9692
_refine_diff_density_min -1.2029
_refine_diff_density_rms 0.1240
_refine_ls_d_res_high 0.6796
_refine_ls_d_res_low 7.6663
_refine_ls_extinction_expression Fc^*^=kFc[1+0.001xFc^2^\l^3^/sin(2\q)]^-1/4^
_refine_ls_goodness_of_fit_ref 0.9992
_refine_ls_hydrogen_treatment mixed
_refine_ls_matrix_type full
_refine_ls_number_constraints 18
_refine_ls_number_parameters 253
_refine_ls_number_reflns 4820
_refine_ls_number_restraints 0
_refine_ls_restrained_S_all 0.9992
_refine_ls_R_factor_all 0.0325
_refine_ls_R_factor_gt 0.0285
_refine_ls_shift/su_max 0.0002
_refine_ls_shift/su_mean 0.0001
_refine_ls_structure_factor_coef Fsqd
_refine_ls_weighting_details 'w=1/[\s^2^(Fo^2^)+(0.0398P)^2^] where P=(Fo^2^+2Fc^2^)/3'
_refine_ls_weighting_scheme calc
_refine_ls_wR_factor_gt 0.0673
_refine_ls_wR_factor_ref 0.0692
_reflns_Friedel_coverage 0.0
_reflns_limit_h_max 11
_reflns_limit_h_min -11
_reflns_limit_k_max 13
_reflns_limit_k_min -14
_reflns_limit_l_max 15
_reflns_limit_l_min 0
_reflns_number_gt 4370
_reflns_number_total 4820
_reflns_threshold_expression I>=2u(I)
_cod_data_source_file d0ce01008a2.cif
_cod_data_source_block bn3141
_cod_original_cell_volume 736.9(3)
_cod_database_code 7241238
_olex2_refinement_description
;
1. Fixed Uiso
 At 1.2 times of:
  All C(H) groups, All N(H) groups, All N(H,H) groups
2.a Secondary CH2 refined with riding coordinates:
 N1(H1a,H1b), N4(H4a,H4b)
2.b Aromatic/amide H refined with riding coordinates:
 N2(H2), N5(H5), C5(H5a)
2.c X=CH2 refined with riding coordinates:
 N3(H3a,H3b), N6(H6a,H6b)
;
_olex2_submission_special_instructions 'No special instructions were received'

loop_
_space_group_symop_id
_space_group_symop_operation_xyz
1 x,y,z
2 -x,-y,-z

loop_
_atom_site_label
_atom_site_type_symbol
_atom_site_fract_x
_atom_site_fract_y
_atom_site_fract_z
_atom_site_U_iso_or_equiv
_atom_site_adp_type
_atom_site_occupancy
_atom_site_refinement_flags_posn
Cd1 Cd 0.509059(16) 0.537453(14) 0.330063(14) 0.01709(6) Uani 1.000000 .
O1 O 0.50451(18) 0.79056(15) 0.38161(15) 0.0190(3) Uani 1.000000 .
O2 O 0.34573(18) 0.36144(17) 0.12490(16) 0.0234(3) Uani 1.000000 .
O3 O 0.46860(18) 0.36102(15) 0.41672(15) 0.0190(3) Uani 1.000000 .
O4 O 0.71347(19) 0.31369(17) 0.24508(18) 0.0268(3) Uani 1.000000 .
O5 O 0.7520(2) 0.08583(18) 0.11965(18) 0.0299(4) Uani 1.000000 .
O6 O 0.3411(3) -0.31387(19) 0.0427(2) 0.0467(5) Uani 1.000000 .
O7 O 0.1242(2) -0.29867(19) 0.1681(2) 0.0356(4) Uani 1.000000 .
O8 O 0.0186(2) -0.0390(2) 0.2925(2) 0.0497(6) Uani 1.000000 .
O9 O -0.0342(2) 0.2302(2) 0.4198(2) 0.0408(5) Uani 1.000000 .
O10 O 0.18594(19) 0.38104(16) 0.54653(16) 0.0239(3) Uani 1.000000 .
N1 N 0.6876(2) 0.60428(18) 0.18463(19) 0.0217(4) Uani 1.000000 .
H1a H 0.7847(2) 0.55515(18) 0.16961(19) 0.0261(4) Uiso 1.000000 R
H1b H 0.6275(2) 0.57821(18) 0.09923(19) 0.0261(4) Uiso 1.000000 R
N2 N 0.7386(2) 0.75855(18) 0.24976(19) 0.0222(4) Uani 1.000000 .
H2 H 0.8300(2) 0.79826(18) 0.22457(19) 0.0266(4) Uiso 1.000000 R
N3 N 0.7041(2) 0.98788(18) 0.41708(19) 0.0204(3) Uani 1.000000 .
H3a H 0.6469(2) 1.04947(18) 0.48320(19) 0.0245(4) Uiso 1.000000 R
H3b H 0.8017(2) 1.02083(18) 0.39338(19) 0.0245(4) Uiso 1.000000 R
N4 N 0.2084(2) 0.55049(19) 0.3533(2) 0.0237(4) Uani 1.000000 .
H4a H 0.1840(2) 0.56333(19) 0.4422(2) 0.0285(4) Uiso 1.000000 R
H4b H 0.1779(2) 0.63061(19) 0.3408(2) 0.0285(4) Uiso 1.000000 R
N5 N 0.1101(2) 0.42018(19) 0.2538(2) 0.0240(4) Uani 1.000000 .
H5 H -0.0000(2) 0.39762(19) 0.2636(2) 0.0288(4) Uiso 1.000000 R
N6 N 0.0918(2) 0.2063(2) 0.0528(2) 0.0285(4) Uani 1.000000 .
H6a H 0.1361(2) 0.1431(2) -0.0214(2) 0.0342(5) Uiso 1.000000 R
H6b H -0.0172(2) 0.1882(2) 0.0684(2) 0.0342(5) Uiso 1.000000 R
N7 N 0.6624(2) 0.17868(19) 0.19849(19) 0.0192(3) Uani 1.000000 .
N8 N 0.2473(2) -0.24066(19) 0.1304(2) 0.0221(4) Uani 1.000000 .
N9 N 0.1258(2) 0.26169(19) 0.44614(19) 0.0201(3) Uani 1.000000 .
C1 C 0.6427(2) 0.8444(2) 0.3527(2) 0.0159(3) Uani 1.000000 .
C2 C 0.1906(3) 0.3304(2) 0.1422(2) 0.0195(4) Uani 1.000000 .
C3 C 0.4064(2) 0.2274(2) 0.34097(19) 0.0145(3) Uani 1.000000 .
C4 C 0.5004(2) 0.1273(2) 0.2323(2) 0.0158(3) Uani 1.000000 .
C5 C 0.4445(2) -0.0239(2) 0.1653(2) 0.0169(3) Uani 1.000000 .
H5a H 0.5143(2) -0.0879(2) 0.0995(2) 0.0202(4) Uiso 1.000000 R
C6 C 0.2890(2) -0.0814(2) 0.1935(2) 0.0167(3) Uani 1.000000 .
C7 C 0.1681(3) 0.0113(2) 0.2818(2) 0.0198(4) Uani 1.000000 .
C8 C 0.2374(2) 0.1656(2) 0.3552(2) 0.0160(3) Uani 1.000000 .

loop_
_atom_site_aniso_label
_atom_site_aniso_U_11
_atom_site_aniso_U_22
_atom_site_aniso_U_33
_atom_site_aniso_U_12
_atom_site_aniso_U_13
_atom_site_aniso_U_23
Cd1 0.01597(7) 0.01340(8) 0.01896(9) -0.00338(5) 0.00057(5) 0.00522(6)
O1 0.0158(6) 0.0152(6) 0.0246(7) -0.0010(5) 0.0045(5) 0.0076(6)
O2 0.0178(6) 0.0249(7) 0.0208(7) -0.0012(6) 0.0032(5) 0.0042(6)
O3 0.0220(6) 0.0123(6) 0.0181(7) -0.0046(5) 0.0003(5) 0.0034(5)
O4 0.0200(7) 0.0186(7) 0.0388(9) -0.0037(6) 0.0059(6) 0.0104(7)
O5 0.0244(7) 0.0245(8) 0.0350(9) 0.0036(6) 0.0143(7) 0.0061(7)
O6 0.0563(12) 0.0157(8) 0.0506(12) 0.0011(8) 0.0258(10) -0.0035(8)
O7 0.0286(8) 0.0229(8) 0.0567(12) -0.0056(7) 0.0051(8) 0.0199(8)
O8 0.0299(9) 0.0237(9) 0.0681(14) -0.0098(7) 0.0233(9) -0.0052(9)
O9 0.0177(7) 0.0305(9) 0.0505(12) -0.0022(7) 0.0075(7) -0.0048(8)
O10 0.0214(7) 0.0188(7) 0.0198(7) 0.0010(6) 0.0002(5) -0.0026(6)
N1 0.0236(8) 0.0131(8) 0.0218(9) -0.0018(6) 0.0042(7) 0.0017(7)
N2 0.0222(8) 0.0132(8) 0.0252(9) -0.0038(6) 0.0091(7) 0.0034(7)
N3 0.0182(7) 0.0133(7) 0.0261(9) -0.0019(6) 0.0062(6) 0.0054(7)
N4 0.0226(8) 0.0165(8) 0.0251(9) -0.0000(6) 0.0043(7) 0.0025(7)
N5 0.0155(7) 0.0185(8) 0.0301(10) -0.0027(6) 0.0051(7) 0.0036(7)
N6 0.0223(8) 0.0266(10) 0.0250(10) -0.0065(7) -0.0017(7) 0.0021(8)
N7 0.0159(7) 0.0185(8) 0.0217(8) -0.0003(6) 0.0019(6) 0.0077(7)
N8 0.0230(8) 0.0146(8) 0.0252(9) -0.0026(6) -0.0008(7) 0.0064(7)
N9 0.0175(7) 0.0160(8) 0.0215(8) -0.0011(6) 0.0038(6) 0.0035(7)
C1 0.0153(8) 0.0141(8) 0.0177(9) -0.0011(6) -0.0003(7) 0.0069(7)
C2 0.0186(8) 0.0199(9) 0.0194(9) 0.0005(7) -0.0000(7) 0.0083(8)
C3 0.0160(7) 0.0118(8) 0.0141(8) 0.0000(6) -0.0006(6) 0.0044(7)
C4 0.0144(7) 0.0144(8) 0.0173(9) -0.0011(6) 0.0018(6) 0.0060(7)
C5 0.0180(8) 0.0137(8) 0.0164(9) 0.0000(6) 0.0006(6) 0.0044(7)
C6 0.0175(8) 0.0116(8) 0.0167(9) -0.0018(6) -0.0002(7) 0.0027(7)
C7 0.0183(8) 0.0155(9) 0.0213(9) -0.0021(7) 0.0030(7) 0.0045(7)
C8 0.0156(7) 0.0132(8) 0.0158(8) -0.0001(6) 0.0015(6) 0.0032(7)

loop_
_atom_type_symbol
_atom_type_scat_dispersion_real
_atom_type_scat_dispersion_imag
_atom_type_scat_Cromer_Mann_a1
_atom_type_scat_Cromer_Mann_a2
_atom_type_scat_Cromer_Mann_a3
_atom_type_scat_Cromer_Mann_a4
_atom_type_scat_Cromer_Mann_b1
_atom_type_scat_Cromer_Mann_b2
_atom_type_scat_Cromer_Mann_b3
_atom_type_scat_Cromer_Mann_b4
_atom_type_scat_Cromer_Mann_c
_atom_type_scat_source
_atom_type_scat_dispersion_source
H 0.00000 0.00000 0.49300 0.32291 0.14019 0.04081 10.51090 26.12570 3.14236 57.79970 0.0030380000826 'International Tables Volume C Table 6.1.1.4 (pp. 500-502)' 'Henke, Gullikson and Davis, At. Data and Nucl. Data Tables, 1993, 54, 2'
C 0.00347 0.00161 2.31000 1.02000 1.58860 0.86500 20.84390 10.20750 0.56870 51.65120 0.215599998832 'International Tables Volume C Table 6.1.1.4 (pp. 500-502)' 'Henke, Gullikson and Davis, At. Data and Nucl. Data Tables, 1993, 54, 2'
Cd -0.80532 1.22853 19.22140 17.64440 4.46100 1.60290 0.59460 6.90890 24.70080 87.48250 5.06939983368 'International Tables Volume C Table 6.1.1.4 (pp. 500-502)' 'Henke, Gullikson and Davis, At. Data and Nucl. Data Tables, 1993, 54, 2'
O 0.01158 0.00611 3.04850 2.28680 1.54630 0.86700 13.27710 5.70110 0.32390 32.90890 0.250800013542 'International Tables Volume C Table 6.1.1.4 (pp. 500-502)' 'Henke, Gullikson and Davis, At. Data and Nucl. Data Tables, 1993, 54, 2'
N 0.00653 0.00323 12.21260 3.13220 2.01250 1.16630 0.00570 9.89330 28.99750 0.58260 -11.5290002823 'International Tables Volume C Table 6.1.1.4 (pp. 500-502)' 'Henke, Gullikson and Davis, At. Data and Nucl. Data Tables, 1993, 54, 2'

loop_
_geom_angle_atom_site_label_1
_geom_angle_atom_site_label_2
_geom_angle_atom_site_label_3
_geom_angle
_geom_angle_site_symmetry_1
_geom_angle_site_symmetry_3
_geom_angle_publ_flag
O2 Cd1 O1 117.42(5) . . ?
O3 Cd1 O1 145.07(5) . . ?
O3 Cd1 O1 80.94(5) 2_666 . ?
O3 Cd1 O2 143.84(5) 2_666 . ?
O3 Cd1 O2 86.26(5) . . ?
O10 Cd1 O1 85.25(5) 2_666 . ?
O10 Cd1 O2 143.20(5) 2_666 . ?
O10 Cd1 O3 63.10(5) 2_666 2_666 ?
O10 Cd1 O3 89.63(5) 2_666 . ?
N1 Cd1 O1 69.55(5) . . ?
N1 Cd1 O2 87.76(6) . . ?
N1 Cd1 O3 140.94(5) . . ?
N1 Cd1 O3 128.40(5) . 2_666 ?
N1 Cd1 O10 72.87(6) . 2_666 ?
N4 Cd1 O1 80.96(5) . . ?
N4 Cd1 O2 69.63(5) . . ?
N4 Cd1 O3 84.50(6) . . ?
N4 Cd1 O3 84.31(6) . 2_666 ?
N4 Cd1 O10 146.26(6) . 2_666 ?
N4 Cd1 N1 128.79(7) . . ?
C1 O1 Cd1 111.54(11) . . ?
C2 O2 Cd1 114.04(13) . . ?
C3 O3 Cd1 121.70(12) . 2_666 ?
C3 O3 Cd1 122.97(12) . . ?
N9 O10 Cd1 129.46(12) . 2_666 ?
H1a N1 Cd1 109.84(4) . . ?
H1b N1 Cd1 109.84(5) . . ?
H1b N1 H1a 108.3 . . ?
N2 N1 Cd1 109.20(12) . . ?
N2 N1 H1a 109.84(10) . . ?
N2 N1 H1b 109.84(11) . . ?
H2 N2 N1 120.85(10) . . ?
C1 N2 N1 118.29(16) . . ?
C1 N2 H2 120.85(11) . . ?
H3b N3 H3a 120.0 . . ?
C1 N3 H3a 120.0 . . ?
C1 N3 H3b 120.0 . . ?
H4a N4 Cd1 109.53(5) . . ?
H4b N4 Cd1 109.53(5) . . ?
H4b N4 H4a 108.1 . . ?
N5 N4 Cd1 110.61(11) . . ?
N5 N4 H4a 109.53(11) . . ?
N5 N4 H4b 109.53(11) . . ?
H5 N5 N4 121.00(10) . . ?
C2 N5 N4 118.00(16) . . ?
C2 N5 H5 121.00(11) . . ?
H6b N6 H6a 120.0 . . ?
C2 N6 H6a 120.0 . . ?
C2 N6 H6b 120.0 . . ?
O5 N7 O4 120.46(17) . . ?
C4 N7 O4 121.03(16) . . ?
C4 N7 O5 118.51(17) . . ?
O7 N8 O6 122.00(19) . . ?
C6 N8 O6 117.79(18) . . ?
C6 N8 O7 120.18(18) . . ?
O10 N9 O9 119.40(17) . . ?
C8 N9 O9 119.05(17) . . ?
C8 N9 O10 121.40(16) . . ?
N2 C1 O1 121.30(17) . . ?
N3 C1 O1 123.10(17) . . ?
N3 C1 N2 115.59(17) . . ?
N5 C2 O2 122.09(19) . . ?
N6 C2 O2 122.58(19) . . ?
N6 C2 N5 115.33(18) . . ?
C4 C3 O3 122.30(17) . . ?
C8 C3 O3 122.78(16) . . ?
C8 C3 C4 114.92(16) . . ?
C3 C4 N7 120.48(17) . . ?
C5 C4 N7 117.51(16) . . ?
C5 C4 C3 121.80(17) . . ?
H5a C5 C4 119.69(11) . . ?
C6 C5 C4 120.61(17) . . ?
C6 C5 H5a 119.69(11) . . ?
C5 C6 N8 117.57(16) . . ?
C7 C6 N8 119.92(17) . . ?
C7 C6 C5 122.51(17) . . ?
C6 C7 O8 122.40(19) . . ?
C8 C7 O8 123.62(18) . . ?
C8 C7 C6 113.98(16) . . ?
C3 C8 N9 118.64(16) . . ?
C7 C8 N9 116.53(16) . . ?
C7 C8 C3 124.82(16) . . ?

loop_
_geom_bond_atom_site_label_1
_geom_bond_atom_site_label_2
_geom_bond_distance
_geom_bond_site_symmetry_2
_geom_bond_publ_flag
Cd1 O1 2.3699(15) . ?
Cd1 O2 2.3587(15) . ?
Cd1 O3 2.3136(15) . ?
Cd1 O3 2.4176(15) 2_666 ?
Cd1 O10 2.5391(16) 2_666 ?
Cd1 N1 2.3522(18) . ?
Cd1 N4 2.3549(18) . ?
O1 C1 1.255(2) . ?
O2 C2 1.248(2) . ?
O3 C3 1.271(2) . ?
O4 N7 1.248(2) . ?
O5 N7 1.246(2) . ?
O6 N8 1.223(2) . ?
O7 N8 1.230(2) . ?
O8 C7 1.243(3) . ?
O9 N9 1.239(2) . ?
O10 N9 1.250(2) . ?
N1 H1a 0.9200 . ?
N1 H1b 0.9200 . ?
N1 N2 1.412(2) . ?
N2 H2 0.8800 . ?
N2 C1 1.364(2) . ?
N3 H3a 0.8800 . ?
N3 H3b 0.8800 . ?
N3 C1 1.335(2) . ?
N4 H4a 0.9200 . ?
N4 H4b 0.9200 . ?
N4 N5 1.410(2) . ?
N5 H5 0.8800 . ?
N5 C2 1.359(3) . ?
N6 H6a 0.8800 . ?
N6 H6b 0.8800 . ?
N6 C2 1.342(3) . ?
N7 C4 1.421(2) . ?
N8 C6 1.447(3) . ?
N9 C8 1.426(2) . ?
C3 C4 1.441(2) . ?
C3 C8 1.431(3) . ?
C4 C5 1.393(3) . ?
C5 H5a 0.9500 . ?
C5 C6 1.378(3) . ?
C6 C7 1.451(3) . ?
C7 C8 1.445(3) . ?
